data_6000204
loop_
_publ_author_name
'Schenk, H.'
'Driessen, R. A. J.'
'de Gelder, R.'
'Goubitz, K.'
'Nieboer, H.'
'Br\"uggemann-Rotgans, I. E. M.'
'Diepenhorst, P.'

_publ_section_title
;
 Elucidation of the structure of Solanoeclepin A, a natural hatching
 factor of potato and tomato cyst nematodes, by single-crystal x-ray
 diffraction
;
_journal_issue 2-3
_journal_name_full 'Croatica Chemica Acta'
_journal_page_first 593
_journal_page_last 606
_journal_volume 72
_journal_year 1999
_chemical_formula_sum 'C27 H36 O12'
_space_group_name_H-M_alt 'P 1 21 1'
_cell_angle_alpha 90.000
_cell_angle_beta 90.810
_cell_angle_gamma 90.000
_cell_length_a 11.2890
_cell_length_b 20.6440
_cell_length_c 11.6320
_cell_volume 2710.57
_cod_database_code 6000204

loop_
_atom_site_label
_atom_site_fract_x
_atom_site_fract_y
_atom_site_fract_z
? ? ? ?
